data_7709523
loop_
_publ_author_name
'Dodonov, Vladimir Alekseevich'
'Kushnerova, Olga A.'
'Rumyantcev, Roman V.'
'Novikov, Alexander S.'
'Osmanov, Vladimir K.'
'Fedushkin, Igor Leonidovich'

_publ_section_title
;
 Cycloaddition of isoselenocyanates to sodium and magnesium metallacycles
;
_journal_name_full 'Dalton Transactions'
_journal_paper_doi 10.1039/D1DT04366H
_journal_year 2022
_chemical_formula_sum 'C42 H50 Ga N2'
_chemical_formula_weight 652.56
_space_group_crystal_system orthorhombic
_space_group_IT_number 62
_space_group_name_Hall '-P 2ac 2n'
_space_group_name_H-M_alt 'P n m a'
_atom_sites_solution_hydrogens mixed
_atom_sites_solution_primary dual
_atom_sites_solution_secondary difmap
_audit_creation_method SHELXL-2014/7
_audit_update_record
;
2022-02-11 deposited with the CCDC.	2022-02-15 downloaded from the CCDC.
;
_cell_angle_alpha 90
_cell_angle_beta 90
_cell_angle_gamma 90
_cell_formula_units_Z 4
_cell_length_a 18.7199(5)
_cell_length_b 18.2981(5)
_cell_length_c 10.5069(3)
_cell_measurement_reflns_used 3505
_cell_measurement_temperature 100(2)
_cell_measurement_theta_max 31.9480
_cell_measurement_theta_min 3.6710
_cell_volume 3599.02(17)
_computing_cell_refinement 'CrysAlisPro, Agilent Technologies'
_computing_data_collection 'CrysAlisPro, Agilent Technologies'
_computing_data_reduction 'CrysAlisPro, Agilent Technologies'
_computing_molecular_graphics SHELXTL
_computing_publication_material SHELXTL
_computing_structure_refinement SHELXL-2014/7
_computing_structure_solution SHELXT-2014/5
_diffrn_ambient_temperature 100(2)
_diffrn_measured_fraction_theta_full 0.998
_diffrn_measured_fraction_theta_max 0.999
_diffrn_measurement_device_type 'Xcalibur EOS'
_diffrn_measurement_method '\w scans'
_diffrn_radiation_monochromator graphite
_diffrn_radiation_source 'Enhance (Mo) X-ray Source'
_diffrn_radiation_type MoK\a
_diffrn_radiation_wavelength 0.71073
_diffrn_reflns_av_R_equivalents 0.0345
_diffrn_reflns_av_unetI/netI 0.0375
_diffrn_reflns_Laue_measured_fraction_full 0.998
_diffrn_reflns_Laue_measured_fraction_max 0.999
_diffrn_reflns_limit_h_max 26
_diffrn_reflns_limit_h_min -21
_diffrn_reflns_limit_k_max 19
_diffrn_reflns_limit_k_min -25
_diffrn_reflns_limit_l_max 13
_diffrn_reflns_limit_l_min -14
_diffrn_reflns_number 17522
_diffrn_reflns_point_group_measured_fraction_full 0.998
_diffrn_reflns_point_group_measured_fraction_max 0.999
_diffrn_reflns_theta_full 25.242
_diffrn_reflns_theta_max 29.997
_diffrn_reflns_theta_min 2.915
_exptl_absorpt_coefficient_mu 0.795
_exptl_absorpt_correction_T_max 0.865
_exptl_absorpt_correction_T_min 0.736
_exptl_absorpt_correction_type analytical
_exptl_absorpt_process_details
;
CrysAlisPro 1.171.38.46 (Rigaku Oxford Diffraction, 2015)
Analytical numeric absorption correction using a multifaceted crystal
			model based on expressions derived by R.C. Clark & J.S. Reid.
(Clark, R. C. & Reid, J. S. (1995). Acta Cryst. A51, 887-897)
Empirical absorption correction using spherical harmonics,
 implemented in SCALE3 ABSPACK scaling algorithm.
;
_exptl_crystal_colour black
_exptl_crystal_density_diffrn 1.204
_exptl_crystal_description prism
_exptl_crystal_F_000 1388
_exptl_crystal_size_max 0.520
_exptl_crystal_size_mid 0.360
_exptl_crystal_size_min 0.200
_refine_diff_density_max 0.536
_refine_diff_density_min -0.399
_refine_diff_density_rms 0.064
_refine_ls_extinction_method none
_refine_ls_goodness_of_fit_ref 1.033
_refine_ls_hydrogen_treatment mixed
_refine_ls_matrix_type full
_refine_ls_number_parameters 238
_refine_ls_number_reflns 5401
_refine_ls_number_restraints 6
_refine_ls_restrained_S_all 1.032
_refine_ls_R_factor_all 0.0657
_refine_ls_R_factor_gt 0.0386
_refine_ls_shift/su_max 0.001
_refine_ls_shift/su_mean 0.000
_refine_ls_structure_factor_coef Fsqd
_refine_ls_weighting_details 'w=1/[\s^2^(Fo^2^)+(0.0496P)^2^+0.4786P] where P=(Fo^2^+2Fc^2^)/3'
_refine_ls_weighting_scheme calc
_refine_ls_wR_factor_gt 0.0906
_refine_ls_wR_factor_ref 0.0987
_reflns_Friedel_coverage 0.000
_reflns_number_gt 3807
_reflns_number_total 5401
_reflns_threshold_expression 'I > 2\s(I)'
_cod_data_source_file d1dt04366h3.cif
_cod_data_source_block 7
_cod_original_cell_volume 3599.00(17)
_cod_database_code 7709523
_shelx_shelxl_version_number 2014/7
_shelx_space_group_comment
;
The symmetry employed for this shelxl refinement is uniquely defined
by the following loop, which should always be used as a source of
symmetry information in preference to the above space-group names.
They are only intended as comments.
;
_shelx_estimated_absorpt_t_min 0.683
_shelx_estimated_absorpt_t_max 0.857
_oxdiff_exptl_absorpt_empirical_full_min 0.913
_oxdiff_exptl_absorpt_empirical_full_max 1.101
_oxdiff_exptl_absorpt_empirical_details
;
Empirical correction (ABSPACK) includes:
- Absorption correction using spherical harmonics
- Frame scaling
;

loop_
_space_group_symop_operation_xyz
'x, y, z'
'-x+1/2, -y, z+1/2'
'-x, y+1/2, -z'
'x+1/2, -y+1/2, -z+1/2'
'-x, -y, -z'
'x-1/2, y, -z-1/2'
'x, -y-1/2, z'
'-x-1/2, y-1/2, z-1/2'

loop_
_atom_site_label
_atom_site_type_symbol
_atom_site_fract_x
_atom_site_fract_y
_atom_site_fract_z
_atom_site_U_iso_or_equiv
_atom_site_adp_type
_atom_site_occupancy
_atom_site_site_symmetry_order
_atom_site_calc_flag
_atom_site_refinement_flags_posn
_atom_site_refinement_flags_adp
_atom_site_refinement_flags_occupancy
_atom_site_disorder_assembly
_atom_site_disorder_group
Ga1 Ga 0.54760(2) 0.2500 0.49719(2) 0.01439(7) Uani 1 2 d S T P . .
N1 N 0.62656(6) 0.32330(6) 0.49607(11) 0.0133(2) Uani 1 1 d . . . . .
C1 C 0.68967(7) 0.28926(8) 0.49305(13) 0.0125(3) Uani 1 1 d . . . . .
C2 C 0.76399(7) 0.31465(8) 0.49206(13) 0.0136(3) Uani 1 1 d . . . . .
C3 C 0.80627(11) 0.2500 0.49164(19) 0.0141(4) Uani 1 2 d S T P . .
C4 C 0.88082(11) 0.2500 0.4901(2) 0.0180(4) Uani 1 2 d S T P . .
C5 C 0.91425(8) 0.31971(10) 0.48865(15) 0.0233(3) Uani 1 1 d . . . . .
H5A H 0.9649 0.3229 0.4876 0.028 Uiso 1 1 calc R U . . .
C6 C 0.87406(8) 0.38258(9) 0.48878(15) 0.0225(3) Uani 1 1 d . . . . .
H6A H 0.8979 0.4284 0.4876 0.027 Uiso 1 1 calc R U . . .
C7 C 0.79796(8) 0.38158(9) 0.49067(14) 0.0175(3) Uani 1 1 d . . . . .
H7A H 0.7713 0.4258 0.4910 0.021 Uiso 1 1 calc R U . . .
C8 C 0.62398(7) 0.40126(8) 0.51024(13) 0.0135(3) Uani 1 1 d . . . . .
C9 C 0.61029(8) 0.44492(8) 0.40320(14) 0.0172(3) Uani 1 1 d . . . . .
C10 C 0.60782(9) 0.52052(9) 0.41962(17) 0.0249(4) Uani 1 1 d . . . . .
H10A H 0.5982 0.5508 0.3483 0.030 Uiso 1 1 calc R U . . .
C11 C 0.61905(9) 0.55225(9) 0.53677(17) 0.0259(4) Uani 1 1 d . . . . .
H11A H 0.6173 0.6039 0.5457 0.031 Uiso 1 1 calc R U . . .
C12 C 0.63284(9) 0.50844(9) 0.64160(16) 0.0235(3) Uani 1 1 d . . . . .
H12A H 0.6409 0.5306 0.7221 0.028 Uiso 1 1 calc R U . . .
C13 C 0.63520(8) 0.43229(8) 0.63114(15) 0.0178(3) Uani 1 1 d . . . . .
C14 C 0.60230(9) 0.41098(9) 0.27171(14) 0.0213(3) Uani 1 1 d . . . . .
H14A H 0.5892 0.3584 0.2834 0.026 Uiso 1 1 calc R U . . .
C15 C 0.67336(9) 0.41373(13) 0.19961(17) 0.0374(5) Uani 1 1 d . . . . .
H15A H 0.6681 0.3890 0.1174 0.056 Uiso 1 1 calc R U . . .
H15B H 0.7104 0.3892 0.2498 0.056 Uiso 1 1 calc R U . . .
H15C H 0.6870 0.4648 0.1854 0.056 Uiso 1 1 calc R U . . .
C16 C 0.54334(9) 0.44700(12) 0.19384(17) 0.0326(4) Uani 1 1 d . . . . .
H16A H 0.5385 0.4217 0.1121 0.049 Uiso 1 1 calc R U . . .
H16B H 0.5555 0.4984 0.1788 0.049 Uiso 1 1 calc R U . . .
H16C H 0.4981 0.4441 0.2405 0.049 Uiso 1 1 calc R U . . .
C17 C 0.64882(10) 0.38590(9) 0.74913(15) 0.0237(3) Uani 1 1 d . . . . .
H17A H 0.6533 0.3338 0.7217 0.028 Uiso 1 1 calc R U . . .
C18 C 0.58623(10) 0.39139(11) 0.84228(16) 0.0331(4) Uani 1 1 d . . . . .
H18A H 0.5416 0.3798 0.7978 0.050 Uiso 1 1 calc R U . . .
H18B H 0.5836 0.4412 0.8764 0.050 Uiso 1 1 calc R U . . .
H18C H 0.5933 0.3567 0.9123 0.050 Uiso 1 1 calc R U . . .
C19 C 0.71810(10) 0.40764(12) 0.81628(17) 0.0335(4) Uani 1 1 d . . . . .
H19A H 0.7258 0.3757 0.8898 0.050 Uiso 1 1 calc R U . . .
H19B H 0.7147 0.4585 0.8450 0.050 Uiso 1 1 calc R U . . .
H19C H 0.7582 0.4027 0.7570 0.050 Uiso 1 1 calc R U . . .
C20 C 0.47736(12) 0.2500 0.6366(2) 0.0261(5) Uani 1 2 d S T P . .
H20A H 0.4794(10) 0.2917(10) 0.6861(18) 0.031 Uiso 1 1 d . U . . .
C21 C 0.40659(11) 0.2500 0.5668(2) 0.0179(4) Uani 1 2 d S T P . .
C22 C 0.40494(11) 0.2500 0.4391(2) 0.0179(4) Uani 1 2 d S T P . .
C23 C 0.47357(12) 0.2500 0.3624(2) 0.0209(5) Uani 1 2 d S T P . .
H23A H 0.4751(9) 0.2079(10) 0.3108(17) 0.025 Uiso 1 1 d . U . . .
C24 C 0.34245(13) 0.2500 0.6535(3) 0.0309(6) Uani 1 2 d S T P . .
H24A H 0.3011(15) 0.2500 0.609(3) 0.046 Uiso 1 2 d DS U P . .
H24B H 0.3446(11) 0.2094(6) 0.705(2) 0.046 Uiso 1 1 d D U . . .
C25 C 0.33748(13) 0.2500 0.3600(3) 0.0300(6) Uani 1 2 d S T P . .
H25A H 0.2968(15) 0.2500 0.406(2) 0.045 Uiso 1 2 d DS U P . .
H25B H 0.3358(11) 0.2905(6) 0.305(2) 0.045 Uiso 1 1 d D U . . .

loop_
_atom_site_aniso_label
_atom_site_aniso_U_11
_atom_site_aniso_U_22
_atom_site_aniso_U_33
_atom_site_aniso_U_23
_atom_site_aniso_U_13
_atom_site_aniso_U_12
Ga1 0.01115(11) 0.01557(12) 0.01647(11) 0.000 -0.00066(9) 0.000
N1 0.0132(5) 0.0108(5) 0.0158(5) -0.0006(5) 0.0004(5) 0.0014(4)
C1 0.0133(6) 0.0116(6) 0.0127(6) 0.0000(6) -0.0004(6) 0.0002(5)
C2 0.0136(6) 0.0133(6) 0.0140(6) -0.0014(6) 0.0001(5) -0.0014(5)
C3 0.0121(8) 0.0151(9) 0.0150(9) 0.000 0.0003(8) 0.000
C4 0.0124(9) 0.0229(11) 0.0189(10) 0.000 -0.0013(8) 0.000
C5 0.0130(6) 0.0306(9) 0.0264(8) -0.0007(7) -0.0002(6) -0.0065(6)
C6 0.0186(7) 0.0221(8) 0.0269(8) 0.0001(7) -0.0009(6) -0.0099(6)
C7 0.0174(7) 0.0147(7) 0.0205(7) 0.0005(6) -0.0002(6) -0.0026(6)
C8 0.0126(6) 0.0100(6) 0.0179(6) -0.0003(6) 0.0021(6) 0.0010(5)
C9 0.0157(6) 0.0154(7) 0.0204(7) 0.0032(6) 0.0004(6) 0.0017(6)
C10 0.0280(8) 0.0172(8) 0.0296(9) 0.0073(7) 0.0014(7) 0.0036(7)
C11 0.0320(9) 0.0118(7) 0.0341(9) -0.0005(7) 0.0060(7) 0.0035(7)
C12 0.0304(9) 0.0164(8) 0.0237(8) -0.0075(6) 0.0054(7) 0.0012(7)
C13 0.0206(7) 0.0141(7) 0.0186(7) -0.0015(6) 0.0037(6) 0.0010(6)
C14 0.0238(8) 0.0222(8) 0.0177(7) 0.0025(6) -0.0027(6) -0.0027(7)
C15 0.0253(9) 0.0636(15) 0.0234(9) -0.0105(9) -0.0026(7) 0.0076(9)
C16 0.0235(9) 0.0476(12) 0.0268(9) 0.0063(8) -0.0040(7) -0.0003(8)
C17 0.0369(9) 0.0168(8) 0.0173(7) -0.0020(6) -0.0006(7) 0.0013(7)
C18 0.0357(10) 0.0431(12) 0.0205(8) 0.0030(8) 0.0019(7) -0.0101(9)
C19 0.0328(10) 0.0421(12) 0.0256(9) 0.0022(8) -0.0017(8) 0.0055(9)
C20 0.0152(11) 0.0421(17) 0.0209(11) 0.000 0.0001(9) 0.000
C21 0.0129(10) 0.0129(11) 0.0279(11) 0.000 -0.0009(9) 0.000
C22 0.0132(10) 0.0103(10) 0.0300(12) 0.000 -0.0064(9) 0.000
C23 0.0184(10) 0.0254(13) 0.0189(10) 0.000 -0.0015(9) 0.000
C24 0.0174(11) 0.0372(16) 0.0381(15) 0.000 0.0041(11) 0.000
C25 0.0146(11) 0.0366(16) 0.0389(14) 0.000 -0.0097(11) 0.000

loop_
_atom_type_symbol
_atom_type_description
_atom_type_scat_dispersion_real
_atom_type_scat_dispersion_imag
_atom_type_scat_source
C C 0.0033 0.0016 'International Tables Vol C Tables 4.2.6.8 and 6.1.1.4'
H H 0.0000 0.0000 'International Tables Vol C Tables 4.2.6.8 and 6.1.1.4'
N N 0.0061 0.0033 'International Tables Vol C Tables 4.2.6.8 and 6.1.1.4'
Ga Ga 0.2307 1.6083 'International Tables Vol C Tables 4.2.6.8 and 6.1.1.4'

loop_
_geom_angle_atom_site_label_1
_geom_angle_atom_site_label_2
_geom_angle_atom_site_label_3
_geom_angle
_geom_angle_site_symmetry_1
_geom_angle_site_symmetry_3
_geom_angle_publ_flag
C20 Ga1 C23 93.72(10) . . ?
C20 Ga1 N1 119.94(6) . 7_565 ?
C23 Ga1 N1 120.91(5) . 7_565 ?
C20 Ga1 N1 119.94(6) . . ?
C23 Ga1 N1 120.91(5) . . ?
N1 Ga1 N1 84.43(7) 7_565 . ?
C1 N1 C8 119.72(12) . . ?
C1 N1 Ga1 109.98(9) . . ?
C8 N1 Ga1 129.97(9) . . ?
N1 C1 C1 117.79(8) . 7_565 ?
N1 C1 C2 133.73(13) . . ?
C1 C1 C2 108.47(8) 7_565 . ?
C7 C2 C3 118.78(14) . . ?
C7 C2 C1 135.91(14) . . ?
C3 C2 C1 105.31(13) . . ?
C4 C3 C2 123.78(9) . . ?
C4 C3 C2 123.78(9) . 7_565 ?
C2 C3 C2 112.44(18) . 7_565 ?
C3 C4 C5 116.13(10) . . ?
C3 C4 C5 116.13(10) . 7_565 ?
C5 C4 C5 127.7(2) . 7_565 ?
C6 C5 C4 120.68(15) . . ?
C6 C5 H5A 119.7 . . ?
C4 C5 H5A 119.7 . . ?
C5 C6 C7 122.46(15) . . ?
C5 C6 H6A 118.8 . . ?
C7 C6 H6A 118.8 . . ?
C2 C7 C6 118.18(14) . . ?
C2 C7 H7A 120.9 . . ?
C6 C7 H7A 120.9 . . ?
C9 C8 C13 121.41(14) . . ?
C9 C8 N1 119.27(13) . . ?
C13 C8 N1 119.32(13) . . ?
C10 C9 C8 118.13(14) . . ?
C10 C9 C14 120.91(14) . . ?
C8 C9 C14 120.88(14) . . ?
C11 C10 C9 121.58(15) . . ?
C11 C10 H10A 119.2 . . ?
C9 C10 H10A 119.2 . . ?
C10 C11 C12 119.65(16) . . ?
C10 C11 H11A 120.2 . . ?
C12 C11 H11A 120.2 . . ?
C11 C12 C13 121.30(16) . . ?
C11 C12 H12A 119.3 . . ?
C13 C12 H12A 119.3 . . ?
C12 C13 C8 117.92(15) . . ?
C12 C13 C17 119.76(15) . . ?
C8 C13 C17 122.32(14) . . ?
C9 C14 C16 112.46(14) . . ?
C9 C14 C15 110.50(13) . . ?
C16 C14 C15 110.44(14) . . ?
C9 C14 H14A 107.7 . . ?
C16 C14 H14A 107.7 . . ?
C15 C14 H14A 107.7 . . ?
C14 C15 H15A 109.5 . . ?
C14 C15 H15B 109.5 . . ?
H15A C15 H15B 109.5 . . ?
C14 C15 H15C 109.5 . . ?
H15A C15 H15C 109.5 . . ?
H15B C15 H15C 109.5 . . ?
C14 C16 H16A 109.5 . . ?
C14 C16 H16B 109.5 . . ?
H16A C16 H16B 109.5 . . ?
C14 C16 H16C 109.5 . . ?
H16A C16 H16C 109.5 . . ?
H16B C16 H16C 109.5 . . ?
C19 C17 C13 111.86(14) . . ?
C19 C17 C18 109.71(14) . . ?
C13 C17 C18 110.83(14) . . ?
C19 C17 H17A 108.1 . . ?
C13 C17 H17A 108.1 . . ?
C18 C17 H17A 108.1 . . ?
C17 C18 H18A 109.5 . . ?
C17 C18 H18B 109.5 . . ?
H18A C18 H18B 109.5 . . ?
C17 C18 H18C 109.5 . . ?
H18A C18 H18C 109.5 . . ?
H18B C18 H18C 109.5 . . ?
C17 C19 H19A 109.5 . . ?
C17 C19 H19B 109.5 . . ?
H19A C19 H19B 109.5 . . ?
C17 C19 H19C 109.5 . . ?
H19A C19 H19C 109.5 . . ?
H19B C19 H19C 109.5 . . ?
C21 C20 Ga1 102.96(16) . . ?
C21 C20 H20A 108.0(12) . . ?
Ga1 C20 H20A 113.0(12) . . ?
C22 C21 C24 125.9(2) . . ?
C22 C21 C20 120.3(2) . . ?
C24 C21 C20 113.9(2) . . ?
C21 C22 C25 124.7(2) . . ?
C21 C22 C23 120.8(2) . . ?
C25 C22 C23 114.6(2) . . ?
C22 C23 Ga1 102.27(15) . . ?
C22 C23 H23A 109.3(11) . . ?
Ga1 C23 H23A 113.0(11) . . ?
C21 C24 H24A 112(2) . . ?
C21 C24 H24B 108.6(14) . . ?
H24A C24 H24B 109.8(15) . . ?
C22 C25 H25A 114(2) . . ?
C22 C25 H25B 111.5(13) . . ?
H25A C25 H25B 107.6(15) . . ?

loop_
_geom_bond_atom_site_label_1
_geom_bond_atom_site_label_2
_geom_bond_distance
_geom_bond_site_symmetry_2
_geom_bond_publ_flag
Ga1 C20 1.968(2) . ?
Ga1 C23 1.982(2) . ?
Ga1 N1 1.9961(12) 7_565 ?
Ga1 N1 1.9961(12) . ?
N1 C1 1.3360(18) . ?
N1 C8 1.4351(18) . ?
C1 C1 1.437(3) 7_565 ?
C1 C2 1.4668(19) . ?
C2 C7 1.380(2) . ?
C2 C3 1.4233(18) . ?
C3 C4 1.396(3) . ?
C3 C2 1.4233(18) 7_565 ?
C4 C5 1.4209(19) . ?
C4 C5 1.4209(19) 7_565 ?
C5 C6 1.374(2) . ?
C5 H5A 0.9500 . ?
C6 C7 1.425(2) . ?
C6 H6A 0.9500 . ?
C7 H7A 0.9500 . ?
C8 C9 1.403(2) . ?
C8 C13 1.407(2) . ?
C9 C10 1.395(2) . ?
C9 C14 1.522(2) . ?
C10 C11 1.377(2) . ?
C10 H10A 0.9500 . ?
C11 C12 1.387(2) . ?
C11 H11A 0.9500 . ?
C12 C13 1.399(2) . ?
C12 H12A 0.9500 . ?
C13 C17 1.524(2) . ?
C14 C16 1.524(2) . ?
C14 C15 1.532(2) . ?
C14 H14A 1.0000 . ?
C15 H15A 0.9800 . ?
C15 H15B 0.9800 . ?
C15 H15C 0.9800 . ?
C16 H16A 0.9800 . ?
C16 H16B 0.9800 . ?
C16 H16C 0.9800 . ?
C17 C19 1.529(2) . ?
C17 C18 1.530(2) . ?
C17 H17A 1.0000 . ?
C18 H18A 0.9800 . ?
C18 H18B 0.9800 . ?
C18 H18C 0.9800 . ?
C19 H19A 0.9800 . ?
C19 H19B 0.9800 . ?
C19 H19C 0.9800 . ?
C20 C21 1.514(3) . ?
C20 H20A 0.924(18) . ?
C21 C22 1.343(3) . ?
C21 C24 1.507(3) . ?
C22 C25 1.512(3) . ?
C22 C23 1.517(3) . ?
C23 H23A 0.943(18) . ?
C24 H24A 0.90(2) . ?
C24 H24B 0.916(17) . ?
C25 H25A 0.90(2) . ?
C25 H25B 0.943(17) . ?
